data_7037856
loop_
_publ_author_name
'Li, Peng-Fei'
'Qian, Chenxi'
'Lough, Alan J.'
'Ozin, Geoffrey A.'
'Seferos, Dwight S.'

_publ_section_title
;
 Permanently porous hydrogen-bonded frameworks of rod-like thiophenes,
 selenophenes, and tellurophenes capped with MIDA boronates.
;
_journal_issue 24
_journal_name_full 'Dalton transactions (Cambridge, England : 2003)'
_journal_page_first 9754
_journal_page_last 9757
_journal_paper_doi 10.1039/c5dt04960a
_journal_volume 45
_journal_year 2016
_chemical_formula_moiety 'C38 H54 N2 O4'
_chemical_formula_sum 'C38 H54 N2 O4'
_chemical_formula_weight 602.83
_space_group_crystal_system triclinic
_space_group_IT_number 2
_space_group_name_Hall '-P 1'
_space_group_name_H-M_alt 'P -1'
_symmetry_space_group_name_Hall '-P 1'
_symmetry_space_group_name_H-M 'P -1'
_atom_sites_solution_hydrogens geom
_audit_block_doi 10.5517/cc1jqlmg
_audit_creation_method SHELXL-2014/7
_audit_update_record
;
2015-09-01 deposited with the CCDC.
2015-12-23 downloaded from the CCDC.
;
_cell_angle_alpha 92.995(2)
_cell_angle_beta 94.603(2)
_cell_angle_gamma 104.495(2)
_cell_formula_units_Z 1
_cell_length_a 4.6352(2)
_cell_length_b 6.6073(2)
_cell_length_c 27.9285(9)
_cell_measurement_reflns_used 9910
_cell_measurement_temperature 147(2)
_cell_measurement_theta_max 66.80
_cell_measurement_theta_min 3.18
_cell_volume 823.12(5)
_computing_cell_refinement APEX2
_computing_data_collection 'APEX2 (Bruker, 2007)'
_computing_data_reduction 'SAINT (Bruker, 2007)'
_computing_molecular_graphics 'PLATON (Spek, 2009)'
_computing_publication_material 'SHELXTL (Sheldrick, 2008)'
_computing_structure_refinement 'SHELXL-2014/7 (Sheldrick, 2014)'
_computing_structure_solution 'SHELXT (Sheldrick, 2008)'
_diffrn_ambient_temperature 147(2)
_diffrn_measured_fraction_theta_full 0.980
_diffrn_measured_fraction_theta_max 0.980
_diffrn_measurement_device_type 'Bruker Kappa APEX-DUO CCD'
_diffrn_measurement_method '\f and \w scans'
_diffrn_radiation_type CuK\a
_diffrn_radiation_wavelength 1.54178
_diffrn_reflns_av_R_equivalents 0.0510
_diffrn_reflns_av_unetI/netI 0.0282
_diffrn_reflns_Laue_measured_fraction_full 0.980
_diffrn_reflns_Laue_measured_fraction_max 0.980
_diffrn_reflns_limit_h_max 5
_diffrn_reflns_limit_h_min -5
_diffrn_reflns_limit_k_max 7
_diffrn_reflns_limit_k_min -7
_diffrn_reflns_limit_l_max 33
_diffrn_reflns_limit_l_min -33
_diffrn_reflns_number 29125
_diffrn_reflns_point_group_measured_fraction_full 0.980
_diffrn_reflns_point_group_measured_fraction_max 0.980
_diffrn_reflns_theta_full 67.391
_diffrn_reflns_theta_max 67.391
_diffrn_reflns_theta_min 1.591
_diffrn_source 'Bruker ImuS with multi-layer optics'
_exptl_absorpt_coefficient_mu 0.609
_exptl_absorpt_correction_T_max 0.7529
_exptl_absorpt_correction_T_min 0.6574
_exptl_absorpt_correction_type multi-scan
_exptl_absorpt_process_details 'SADABS (Sheldrick, 1996)'
_exptl_crystal_colour yellow
_exptl_crystal_density_diffrn 1.216
_exptl_crystal_description plate
_exptl_crystal_F_000 328
_exptl_crystal_size_max 0.190
_exptl_crystal_size_mid 0.160
_exptl_crystal_size_min 0.040
_refine_diff_density_max 0.187
_refine_diff_density_min -0.246
_refine_diff_density_rms 0.043
_refine_ls_extinction_method none
_refine_ls_goodness_of_fit_ref 1.097
_refine_ls_hydrogen_treatment constr
_refine_ls_matrix_type full
_refine_ls_number_parameters 200
_refine_ls_number_reflns 2915
_refine_ls_number_restraints 0
_refine_ls_restrained_S_all 1.097
_refine_ls_R_factor_all 0.0535
_refine_ls_R_factor_gt 0.0461
_refine_ls_shift/su_max 0.001
_refine_ls_shift/su_mean 0.000
_refine_ls_structure_factor_coef Fsqd
_refine_ls_weighting_details 'w=1/[\s^2^(Fo^2^)+(0.0451P)^2^+0.4910P] where P=(Fo^2^+2Fc^2^)/3'
_refine_ls_weighting_scheme calc
_refine_ls_wR_factor_gt 0.1213
_refine_ls_wR_factor_ref 0.1251
_reflns_Friedel_coverage 0.000
_reflns_number_gt 2448
_reflns_number_total 2915
_reflns_threshold_expression 'I > 2\s(I)'
_cod_data_source_file c5dt04960a2.cif
_cod_data_source_block d1548_a
_cod_depositor_comments 'Adding full bibliography for 7037855--7037858.cif.'
_cod_database_code 7037856
_shelx_shelxl_version_number 2014/7
_shelx_space_group_comment
; 
The symmetry employed for this shelxl refinement is uniquely defined 
by the following loop, which should always be used as a source of 
symmetry information in preference to the above space-group names. 
They are only intended as comments. 
;
_shelx_estimated_absorpt_t_min 0.893
_shelx_estimated_absorpt_t_max 0.976

loop_
_space_group_symop_operation_xyz
'x, y, z'
'-x, -y, -z'

loop_
_atom_site_label
_atom_site_type_symbol
_atom_site_fract_x
_atom_site_fract_y
_atom_site_fract_z
_atom_site_U_iso_or_equiv
_atom_site_adp_type
_atom_site_occupancy
_atom_site_site_symmetry_order
_atom_site_calc_flag
_atom_site_refinement_flags_posn
_atom_site_refinement_flags_adp
O1 O 0.9639(3) 0.12340(18) 0.57406(4) 0.0304(3) Uani 1 1 d . .
O2 O 0.5711(3) 0.60182(18) 0.65035(4) 0.0306(3) Uani 1 1 d . .
N1 N 0.7705(3) 0.3647(2) 0.61243(5) 0.0217(3) Uani 1 1 d . .
C1 C 0.4989(4) 0.4243(2) 0.43482(6) 0.0195(4) Uani 1 1 d . .
C2 C 0.6522(4) 0.2705(2) 0.43718(6) 0.0227(4) Uani 1 1 d . .
H2A H 0.6870 0.2013 0.4083 0.027 Uiso 1 1 calc R U
C3 C 0.7571(4) 0.2156(2) 0.48194(6) 0.0220(4) Uani 1 1 d . .
H3A H 0.8624 0.1095 0.4832 0.026 Uiso 1 1 calc R U
C4 C 0.7091(4) 0.3140(2) 0.52405(6) 0.0195(4) Uani 1 1 d . .
C5 C 0.5524(3) 0.4719(2) 0.52249(5) 0.0182(3) Uani 1 1 d . .
C6 C 0.8246(4) 0.2571(2) 0.57121(6) 0.0218(4) Uani 1 1 d . .
C7 C 0.6122(4) 0.5191(2) 0.61256(6) 0.0221(4) Uani 1 1 d . .
C8 C 0.8859(4) 0.3098(3) 0.65966(6) 0.0251(4) Uani 1 1 d . .
H8A H 0.9656 0.4398 0.6810 0.030 Uiso 1 1 calc R U
H8B H 1.0535 0.2451 0.6550 0.030 Uiso 1 1 calc R U
C9 C 0.6482(4) 0.1593(3) 0.68429(6) 0.0249(4) Uani 1 1 d . .
H9A H 0.5162 0.0567 0.6598 0.030 Uiso 1 1 calc R U
H9B H 0.5235 0.2389 0.7003 0.030 Uiso 1 1 calc R U
C10 C 0.7891(4) 0.0428(3) 0.72147(6) 0.0242(4) Uani 1 1 d . .
H10A H 0.9138 -0.0361 0.7052 0.029 Uiso 1 1 calc R U
H10B H 0.9224 0.1463 0.7457 0.029 Uiso 1 1 calc R U
C11 C 0.5586(4) -0.1090(3) 0.74713(6) 0.0238(4) Uani 1 1 d . .
H11A H 0.4607 -0.0278 0.7685 0.029 Uiso 1 1 calc R U
H11B H 0.4024 -0.1947 0.7229 0.029 Uiso 1 1 calc R U
C12 C 0.6951(4) -0.2537(3) 0.77693(6) 0.0254(4) Uani 1 1 d . .
H12A H 0.8480 -0.1676 0.8016 0.031 Uiso 1 1 calc R U
H12B H 0.7980 -0.3314 0.7557 0.031 Uiso 1 1 calc R U
C13 C 0.4681(4) -0.4108(3) 0.80195(6) 0.0266(4) Uani 1 1 d . .
H13A H 0.3128 -0.4953 0.7774 0.032 Uiso 1 1 calc R U
H13B H 0.3684 -0.3333 0.8238 0.032 Uiso 1 1 calc R U
C14 C 0.6075(4) -0.5579(3) 0.83086(6) 0.0264(4) Uani 1 1 d . .
H14A H 0.7012 -0.6386 0.8087 0.032 Uiso 1 1 calc R U
H14B H 0.7681 -0.4728 0.8545 0.032 Uiso 1 1 calc R U
C15 C 0.3857(4) -0.7109(3) 0.85752(6) 0.0273(4) Uani 1 1 d . .
H15A H 0.2242 -0.7953 0.8339 0.033 Uiso 1 1 calc R U
H15B H 0.2934 -0.6304 0.8799 0.033 Uiso 1 1 calc R U
C16 C 0.5262(4) -0.8585(3) 0.88592(6) 0.0273(4) Uani 1 1 d . .
H16A H 0.6163 -0.9402 0.8634 0.033 Uiso 1 1 calc R U
H16B H 0.6895 -0.7740 0.9093 0.033 Uiso 1 1 calc R U
C17 C 0.3052(4) -1.0100(3) 0.91313(6) 0.0285(4) Uani 1 1 d . .
H17A H 0.1356 -1.0884 0.8901 0.034 Uiso 1 1 calc R U
H17B H 0.2245 -0.9284 0.9370 0.034 Uiso 1 1 calc R U
C18 C 0.4421(4) -1.1659(3) 0.93906(7) 0.0324(4) Uani 1 1 d . .
H18A H 0.6086 -1.0880 0.9627 0.039 Uiso 1 1 calc R U
H18B H 0.5265 -1.2458 0.9153 0.039 Uiso 1 1 calc R U
C19 C 0.2165(5) -1.3194(3) 0.96523(7) 0.0399(5) Uani 1 1 d . .
H19A H 0.3152 -1.4171 0.9808 0.060 Uiso 1 1 calc R U
H19B H 0.0515 -1.3979 0.9420 0.060 Uiso 1 1 calc R U
H19C H 0.1377 -1.2417 0.9897 0.060 Uiso 1 1 calc R U

loop_
_atom_site_aniso_label
_atom_site_aniso_U_11
_atom_site_aniso_U_22
_atom_site_aniso_U_33
_atom_site_aniso_U_23
_atom_site_aniso_U_13
_atom_site_aniso_U_12
O1 0.0394(8) 0.0262(7) 0.0317(7) 0.0081(5) 0.0032(5) 0.0184(6)
O2 0.0443(8) 0.0284(7) 0.0217(6) 0.0014(5) 0.0040(5) 0.0142(6)
N1 0.0240(8) 0.0207(7) 0.0212(7) 0.0061(5) 0.0019(5) 0.0062(6)
C1 0.0196(9) 0.0138(8) 0.0237(8) 0.0035(6) 0.0035(6) 0.0007(6)
C2 0.0275(10) 0.0174(8) 0.0234(8) 0.0010(6) 0.0055(7) 0.0053(7)
C3 0.0229(9) 0.0141(8) 0.0303(9) 0.0037(6) 0.0042(7) 0.0064(7)
C4 0.0179(9) 0.0152(8) 0.0248(8) 0.0048(6) 0.0035(6) 0.0022(6)
C5 0.0161(8) 0.0139(7) 0.0236(8) 0.0038(6) 0.0039(6) 0.0010(6)
C6 0.0222(9) 0.0154(8) 0.0280(9) 0.0057(6) 0.0041(7) 0.0041(7)
C7 0.0241(9) 0.0176(8) 0.0238(8) 0.0036(6) 0.0035(7) 0.0030(7)
C8 0.0263(10) 0.0275(9) 0.0220(8) 0.0082(7) -0.0011(7) 0.0076(7)
C9 0.0254(9) 0.0251(9) 0.0249(8) 0.0071(7) 0.0014(7) 0.0071(7)
C10 0.0259(9) 0.0227(8) 0.0243(8) 0.0059(7) 0.0011(7) 0.0063(7)
C11 0.0276(10) 0.0210(8) 0.0239(8) 0.0046(7) 0.0033(7) 0.0075(7)
C12 0.0275(10) 0.0222(9) 0.0268(9) 0.0066(7) 0.0030(7) 0.0057(7)
C13 0.0293(10) 0.0226(9) 0.0282(9) 0.0071(7) 0.0036(7) 0.0062(7)
C14 0.0293(10) 0.0213(8) 0.0288(9) 0.0071(7) 0.0042(7) 0.0051(7)
C15 0.0308(10) 0.0213(9) 0.0305(9) 0.0074(7) 0.0052(7) 0.0061(7)
C16 0.0301(10) 0.0217(9) 0.0297(9) 0.0070(7) 0.0042(7) 0.0046(7)
C17 0.0320(10) 0.0231(9) 0.0297(9) 0.0080(7) 0.0045(7) 0.0041(8)
C18 0.0391(12) 0.0252(9) 0.0323(10) 0.0096(7) 0.0035(8) 0.0053(8)
C19 0.0482(13) 0.0297(10) 0.0399(11) 0.0157(8) 0.0044(9) 0.0037(9)

loop_
_atom_type_symbol
_atom_type_description
_atom_type_scat_dispersion_real
_atom_type_scat_dispersion_imag
_atom_type_scat_source
C C 0.0181 0.0091 'International Tables Vol C Tables 4.2.6.8 and 6.1.1.4'
H H 0.0000 0.0000 'International Tables Vol C Tables 4.2.6.8 and 6.1.1.4'
N N 0.0311 0.0180 'International Tables Vol C Tables 4.2.6.8 and 6.1.1.4'
O O 0.0492 0.0322 'International Tables Vol C Tables 4.2.6.8 and 6.1.1.4'

loop_
_citation_id
_citation_doi
_citation_year
1 10.1039/C5TC02753E 2015

loop_
_geom_angle_atom_site_label_1
_geom_angle_atom_site_label_2
_geom_angle_atom_site_label_3
_geom_angle
_geom_angle_site_symmetry_1
_geom_angle_site_symmetry_3
C6 N1 C7 124.88(13) . .
C6 N1 C8 117.67(14) . .
C7 N1 C8 117.44(14) . .
C2 C1 C5 120.09(15) . 2_666
C2 C1 C7 120.08(15) . 2_666
C5 C1 C7 119.84(15) 2_666 2_666
C1 C2 C3 120.34(15) . .
C1 C2 H2A 119.8 . .
C3 C2 H2A 119.8 . .
C4 C3 C2 120.68(15) . .
C4 C3 H3A 119.7 . .
C2 C3 H3A 119.7 . .
C3 C4 C5 119.94(15) . .
C3 C4 C6 120.30(15) . .
C5 C4 C6 119.76(14) . .
C1 C5 C5 119.40(19) 2_666 2_666
C1 C5 C4 121.04(15) 2_666 .
C5 C5 C4 119.55(18) 2_666 .
O1 C6 N1 121.03(15) . .
O1 C6 C4 121.74(15) . .
N1 C6 C4 117.23(14) . .
O2 C7 N1 120.30(15) . .
O2 C7 C1 122.46(16) . 2_666
N1 C7 C1 117.23(14) . 2_666
N1 C8 C9 112.98(14) . .
N1 C8 H8A 109.0 . .
C9 C8 H8A 109.0 . .
N1 C8 H8B 109.0 . .
C9 C8 H8B 109.0 . .
H8A C8 H8B 107.8 . .
C8 C9 C10 111.40(14) . .
C8 C9 H9A 109.3 . .
C10 C9 H9A 109.3 . .
C8 C9 H9B 109.3 . .
C10 C9 H9B 109.3 . .
H9A C9 H9B 108.0 . .
C11 C10 C9 113.08(14) . .
C11 C10 H10A 109.0 . .
C9 C10 H10A 109.0 . .
C11 C10 H10B 109.0 . .
C9 C10 H10B 109.0 . .
H10A C10 H10B 107.8 . .
C12 C11 C10 112.78(14) . .
C12 C11 H11A 109.0 . .
C10 C11 H11A 109.0 . .
C12 C11 H11B 109.0 . .
C10 C11 H11B 109.0 . .
H11A C11 H11B 107.8 . .
C11 C12 C13 113.83(15) . .
C11 C12 H12A 108.8 . .
C13 C12 H12A 108.8 . .
C11 C12 H12B 108.8 . .
C13 C12 H12B 108.8 . .
H12A C12 H12B 107.7 . .
C12 C13 C14 113.20(15) . .
C12 C13 H13A 108.9 . .
C14 C13 H13A 108.9 . .
C12 C13 H13B 108.9 . .
C14 C13 H13B 108.9 . .
H13A C13 H13B 107.8 . .
C15 C14 C13 113.92(15) . .
C15 C14 H14A 108.8 . .
C13 C14 H14A 108.8 . .
C15 C14 H14B 108.8 . .
C13 C14 H14B 108.8 . .
H14A C14 H14B 107.7 . .
C14 C15 C16 113.58(15) . .
C14 C15 H15A 108.9 . .
C16 C15 H15A 108.9 . .
C14 C15 H15B 108.9 . .
C16 C15 H15B 108.9 . .
H15A C15 H15B 107.7 . .
C17 C16 C15 113.64(15) . .
C17 C16 H16A 108.8 . .
C15 C16 H16A 108.8 . .
C17 C16 H16B 108.8 . .
C15 C16 H16B 108.8 . .
H16A C16 H16B 107.7 . .
C16 C17 C18 113.53(15) . .
C16 C17 H17A 108.9 . .
C18 C17 H17A 108.9 . .
C16 C17 H17B 108.9 . .
C18 C17 H17B 108.9 . .
H17A C17 H17B 107.7 . .
C17 C18 C19 112.88(17) . .
C17 C18 H18A 109.0 . .
C19 C18 H18A 109.0 . .
C17 C18 H18B 109.0 . .
C19 C18 H18B 109.0 . .
H18A C18 H18B 107.8 . .
C18 C19 H19A 109.5 . .
C18 C19 H19B 109.5 . .
H19A C19 H19B 109.5 . .
C18 C19 H19C 109.5 . .
H19A C19 H19C 109.5 . .
H19B C19 H19C 109.5 . .

loop_
_geom_bond_atom_site_label_1
_geom_bond_atom_site_label_2
_geom_bond_distance
_geom_bond_site_symmetry_2
O1 C6 1.220(2) .
O2 C7 1.214(2) .
N1 C6 1.394(2) .
N1 C7 1.398(2) .
N1 C8 1.480(2) .
C1 C2 1.380(2) .
C1 C5 1.411(2) 2_666
C1 C7 1.482(2) 2_666
C2 C3 1.403(2) .
C2 H2A 0.9500 .
C3 C4 1.375(2) .
C3 H3A 0.9500 .
C4 C5 1.413(2) .
C4 C6 1.484(2) .
C5 C1 1.411(2) 2_666
C5 C5 1.411(3) 2_666
C7 C1 1.482(2) 2_666
C8 C9 1.523(2) .
C8 H8A 0.9900 .
C8 H8B 0.9900 .
C9 C10 1.524(2) .
C9 H9A 0.9900 .
C9 H9B 0.9900 .
C10 C11 1.524(2) .
C10 H10A 0.9900 .
C10 H10B 0.9900 .
C11 C12 1.520(2) .
C11 H11A 0.9900 .
C11 H11B 0.9900 .
C12 C13 1.523(2) .
C12 H12A 0.9900 .
C12 H12B 0.9900 .
C13 C14 1.526(2) .
C13 H13A 0.9900 .
C13 H13B 0.9900 .
C14 C15 1.521(2) .
C14 H14A 0.9900 .
C14 H14B 0.9900 .
C15 C16 1.523(2) .
C15 H15A 0.9900 .
C15 H15B 0.9900 .
C16 C17 1.523(2) .
C16 H16A 0.9900 .
C16 H16B 0.9900 .
C17 C18 1.523(2) .
C17 H17A 0.9900 .
C17 H17B 0.9900 .
C18 C19 1.525(3) .
C18 H18A 0.9900 .
C18 H18B 0.9900 .
C19 H19A 0.9800 .
C19 H19B 0.9800 .
C19 H19C 0.9800 .

loop_
_geom_torsion_atom_site_label_1
_geom_torsion_atom_site_label_2
_geom_torsion_atom_site_label_3
_geom_torsion_atom_site_label_4
_geom_torsion
_geom_torsion_site_symmetry_1
_geom_torsion_site_symmetry_4
C5 C1 C2 C3 0.3(2) 2_666 .
C7 C1 C2 C3 -179.79(15) 2_666 .
C1 C2 C3 C4 0.0(2) . .
C2 C3 C4 C5 0.1(2) . .
C2 C3 C4 C6 -179.13(15) . .
C3 C4 C5 C1 -179.76(15) . 2_666
C6 C4 C5 C1 -0.6(2) . 2_666
C3 C4 C5 C5 -0.3(3) . 2_666
C6 C4 C5 C5 178.86(17) . 2_666
C7 N1 C6 O1 -179.67(15) . .
C8 N1 C6 O1 -0.5(2) . .
C7 N1 C6 C4 1.0(2) . .
C8 N1 C6 C4 -179.75(13) . .
C3 C4 C6 O1 0.0(2) . .
C5 C4 C6 O1 -179.14(15) . .
C3 C4 C6 N1 179.32(14) . .
C5 C4 C6 N1 0.1(2) . .
C6 N1 C7 O2 178.60(15) . .
C8 N1 C7 O2 -0.6(2) . .
C6 N1 C7 C1 -1.7(2) . 2_666
C8 N1 C7 C1 179.10(14) . 2_666
C6 N1 C8 C9 -98.63(18) . .
C7 N1 C8 C9 80.64(18) . .
N1 C8 C9 C10 158.37(14) . .
C8 C9 C10 C11 179.77(14) . .
C9 C10 C11 C12 169.09(14) . .
C10 C11 C12 C13 -178.54(14) . .
C11 C12 C13 C14 178.80(14) . .
C12 C13 C14 C15 177.98(14) . .
C13 C14 C15 C16 179.48(15) . .
C14 C15 C16 C17 179.30(14) . .
C15 C16 C17 C18 176.55(15) . .
C16 C17 C18 C19 -178.78(15) . .
